data_7011694
loop_
_publ_author_name
'Richardson, Chris'
'Steel, Peter J.'
'D'Alessandro, Deanna M.'
'Junk, Peter C.'
'Keene, F. Richard'

_publ_section_title
;
 Mono- and di-nuclear complexes of the ligands
 3,4-di(2-pyridyl)-1,2,5-oxadiazole and
 3,4-di(2-pyridyl)-1,2,5-thiadiazole; new bridges allowing unusually
 strong metal--metal interactions
;
_journal_issue 13
_journal_name_full 'Journal of the Chemical Society, Dalton Transactions'
_journal_page_first 2775
_journal_paper_doi 10.1039/b202954e
_journal_year 2002
_chemical_formula_sum 'C52 H44 Cl10 N12 O3 Ru2 Zn3'
_chemical_formula_weight 1637.74
_chemical_name_systematic
;
?
;
_space_group_IT_number 2
_symmetry_cell_setting triclinic
_symmetry_space_group_name_Hall '-P 1'
_symmetry_space_group_name_H-M 'P -1'
_atom_sites_solution_hydrogens geom
_atom_sites_solution_primary direct
_atom_sites_solution_secondary difmap
_audit_creation_method shelxl-97
_cell_angle_alpha 75.475(3)
_cell_angle_beta 66.629(3)
_cell_angle_gamma 70.992(3)
_cell_formula_units_Z 2
_cell_length_a 14.855(2)
_cell_length_b 16.198(2)
_cell_length_c 17.717(3)
_cell_measurement_temperature 296(2)
_cell_volume 3663.4(9)
_computing_structure_refinement 'shelxl-97 (sheldrick, 1997)'
_computing_structure_solution 'shelxs-97 (sheldrick, 1990)'
_diffrn_ambient_temperature 296(2)
_diffrn_measured_fraction_theta_full 0.948
_diffrn_measured_fraction_theta_max 0.948
_diffrn_radiation_monochromator graphite
_diffrn_radiation_source 'fine-focus sealed tube'
_diffrn_radiation_type mok\a
_diffrn_radiation_wavelength 0.71073
_diffrn_reflns_av_R_equivalents 0.0694
_diffrn_reflns_av_sigmaI/netI 0.1340
_diffrn_reflns_limit_h_max 19
_diffrn_reflns_limit_h_min -19
_diffrn_reflns_limit_k_max 21
_diffrn_reflns_limit_k_min -21
_diffrn_reflns_limit_l_max 21
_diffrn_reflns_limit_l_min -23
_diffrn_reflns_number 24743
_diffrn_reflns_theta_full 28.11
_diffrn_reflns_theta_max 28.11
_diffrn_reflns_theta_min 1.71
_exptl_absorpt_coefficient_mu 1.780
_exptl_absorpt_correction_T_max 0.6173
_exptl_absorpt_correction_T_min 0.5363
_exptl_crystal_density_diffrn 1.485
_exptl_crystal_density_method 'not measured'
_exptl_crystal_F_000 1624
_exptl_crystal_size_max 0.40
_exptl_crystal_size_mid 0.30
_exptl_crystal_size_min 0.30
_refine_diff_density_max 1.888
_refine_diff_density_min -1.058
_refine_diff_density_rms 0.171
_refine_ls_extinction_method none
_refine_ls_goodness_of_fit_ref 0.939
_refine_ls_hydrogen_treatment mixed
_refine_ls_matrix_type full
_refine_ls_number_parameters 776
_refine_ls_number_reflns 16968
_refine_ls_number_restraints 0
_refine_ls_restrained_S_all 0.939
_refine_ls_R_factor_all 0.1734
_refine_ls_R_factor_gt 0.0805
_refine_ls_shift/su_max 0.000
_refine_ls_shift/su_mean 0.000
_refine_ls_structure_factor_coef Fsqd
_refine_ls_weighting_details 'calc w=1/[\s^2^(fo^2^)+(0.1493p)^2^+0.0000p] where p=(fo^2^+2fc^2^)/3'
_refine_ls_weighting_scheme calc
_refine_ls_wR_factor_gt 0.2148
_refine_ls_wR_factor_ref 0.2822
_reflns_number_gt 7330
_reflns_number_total 16968
_reflns_threshold_expression >2sigma(i)
_cod_data_source_file b202954e.txt
_cod_data_source_block c:\djunkie\xtals\keene\mcr356\pj360
_cod_depositor_comments
;
The following automatic conversions were performed:
'_refine_ls_structure_factor_coef' value 'fsqd' changed to 'Fsqd'
according to '/home/adriana/struct/CIF-dictionaries/cif_core.dic'
dictionary named 'cif_core.dic' version 2.4.1 from
2010-06-29.

'_atom_site_adp_type' value 'uaNi' changed to 'Uani'
according to '/home/adriana/struct/CIF-dictionaries/cif_core.dic'
dictionary named 'cif_core.dic' version 2.4.1 from 2010-06-29 (86
times).

'_atom_site_adp_type' value 'uiso' changed to 'Uiso' according to
'/home/adriana/struct/CIF-dictionaries/cif_core.dic' dictionary named
'cif_core.dic' version 2.4.1 from 2010-06-29 (40
times).

'_atom_site_calc_flag' value 'CalC' changed to 'calc' according
to '/home/adriana/struct/CIF-dictionaries/cif_core.dic' dictionary named
'cif_core.dic' version 2.4.1 from 2010-06-29 (40
times).

'_atom_site_refinement_flags' value 'p' changed to 'P' according
to '/home/adriana/struct/CIF-dictionaries/cif_core.dic' dictionary named
'cif_core.dic' version 2.4.1 from 2010-06-29 (8 times).

Automatic conversion script
Id: cif_fix_enum 1555 2011-01-17 13:19:09Z saulius 
;
_cod_original_sg_symbol_H-M P-1
_cod_database_code 7011694

loop_
_symmetry_equiv_pos_as_xyz
'x, y, z'
'-x, -y, -z'

loop_
_atom_site_label
_atom_site_type_symbol
_atom_site_fract_x
_atom_site_fract_y
_atom_site_fract_z
_atom_site_U_iso_or_equiv
_atom_site_adp_type
_atom_site_occupancy
_atom_site_symmetry_multiplicity
_atom_site_calc_flag
_atom_site_refinement_flags
_atom_site_disorder_assembly
_atom_site_disorder_group
Ru1 Ru 0.46517(5) 0.01643(5) 0.26193(5) 0.0417(2) Uani 1 1 d . . .
ZN1 ZN 1.00800(10) 0.12976(9) -0.35222(8) 0.0723(4) Uani 1 1 d . . .
Cl1 Cl 1.1116(2) 0.0323(2) -0.44154(19) 0.0809(8) Uani 1 1 d . . .
o1 o 0.6176(4) 0.1124(3) 0.1303(3) 0.0416(13) Uani 1 1 d . . .
N1 N 0.3539(5) 0.1300(4) 0.3054(4) 0.0425(16) Uani 1 1 d . . .
C1 C 0.2667(7) 0.1304(7) 0.3666(6) 0.055(2) Uani 1 1 d . . .
H1 H 0.2481 0.0775 0.3886 0.065 Uiso 1 1 calc R . .
Ru2 Ru 0.74730(5) 0.24021(5) 0.03353(5) 0.0452(2) Uani 1 1 d . . .
ZN2 ZN 0.21916(11) 0.34907(10) 0.08082(11) 0.0887(5) Uani 1 1 d . . .
Cl2 Cl 0.9443(3) 0.2529(3) -0.4249(3) 0.1360(17) Uani 1 1 d . . .
o2 o 0.595(3) 0.482(2) 0.271(3) 0.18(2) Uani 0.351(19) 1 d P a 2
N2 N 0.5235(5) 0.1155(4) 0.1936(4) 0.0400(15) Uani 1 1 d . . .
C2 C 0.2023(8) 0.2050(8) 0.3992(7) 0.073(3) Uani 1 1 d . . .
H2 H 0.1412 0.2026 0.4420 0.087 Uiso 1 1 calc R . .
ZN3 ZN 0.4648(10) 0.3820(5) 0.4047(8) 0.158(3) Uani 0.649(19) 1 d P a 1
Cl3 Cl 0.8817(2) 0.0726(2) -0.2564(2) 0.0901(10) Uani 1 1 d . . .
o3 o 0.571(3) 0.4281(18) 0.421(3) 0.28(2) Uani 0.649(19) 1 d P a 1
N3 N 0.6242(5) 0.1989(4) 0.1042(4) 0.0401(15) Uani 1 1 d . . .
C3 C 0.2291(9) 0.2843(8) 0.3677(8) 0.084(4) Uani 1 1 d . . .
H3 H 0.1871 0.3356 0.3899 0.101 Uiso 1 1 calc R . .
ZN4 ZN 0.4898(15) 0.4070(12) 0.3633(11) 0.146(5) Uani 0.351(19) 1 d P a 2
Cl4 Cl 1.0952(3) 0.1656(2) -0.2909(3) 0.1042(12) Uani 1 1 d . . .
o4 o 0.496(3) 0.412(2) 0.4819(18) 0.112(13) Uani 0.351(19) 1 d P a 2
N4 N 0.6363(6) 0.3542(5) 0.0711(5) 0.0490(18) Uani 1 1 d . . .
C4 C 0.3195(8) 0.2858(7) 0.3025(7) 0.068(3) Uani 1 1 d . . .
H4 H 0.3398 0.3379 0.2797 0.082 Uiso 1 1 calc R . .
Cl5 Cl 0.3825(2) 0.26839(17) 0.05327(18) 0.0653(7) Uani 1 1 d . . .
o5 o 0.3900(12) 0.3408(10) 0.5396(8) 0.117(7) Uani 0.649(19) 1 d P a 1
N5 N 0.5265(5) -0.0046(5) 0.3535(5) 0.0481(18) Uani 1 1 d . . .
C5 C 0.3789(6) 0.2074(6) 0.2723(6) 0.047(2) Uani 1 1 d . . .
Cl6 Cl 0.1933(4) 0.4414(3) 0.1689(3) 0.1420(18) Uani 1 1 d . . .
N6 N 0.3922(6) -0.0723(5) 0.3486(5) 0.0497(18) Uani 1 1 d . . .
C6 C 0.4769(7) 0.1985(6) 0.2047(6) 0.045(2) Uani 1 1 d . . .
Cl7 Cl 0.1148(3) 0.2580(3) 0.1191(4) 0.156(2) Uani 1 1 d . . .
N7 N 0.4154(5) 0.0071(4) 0.1718(5) 0.0459(17) Uani 1 1 d . . .
C7 C 0.5402(6) 0.2520(5) 0.1453(5) 0.0413(19) Uani 1 1 d . . .
Cl8 Cl 0.1961(4) 0.4330(2) -0.0355(3) 0.1265(16) Uani 1 1 d . . .
N8 N 0.5786(5) -0.0883(5) 0.2085(5) 0.0458(17) Uani 1 1 d . . .
C8 C 0.5417(6) 0.3451(5) 0.1211(5) 0.044(2) Uani 1 1 d . . .
Cl9 Cl 0.5377(3) 0.2679(2) 0.3391(2) 0.1025(11) Uani 1 1 d . . .
N9 N 0.7910(6) 0.2033(5) 0.1384(5) 0.056(2) Uani 1 1 d . . .
C9 C 0.4604(8) 0.4141(6) 0.1434(7) 0.068(3) Uani 1 1 d . . .
H9 H 0.3975 0.4047 0.1780 0.081 Uiso 1 1 calc R . .
Cl10 Cl 0.404(4) 0.5049(19) 0.332(3) 0.29(2) Uani 0.351(19) 1 d P a 2
N10 N 0.8342(5) 0.1118(5) 0.0175(5) 0.053(2) Uani 1 1 d . . .
C10 C 0.4723(9) 0.5006(7) 0.1134(8) 0.080(3) Uani 1 1 d . . .
H10 H 0.4169 0.5492 0.1257 0.096 Uiso 1 1 calc R . .
Cl11 Cl 0.3365(14) 0.4802(7) 0.3565(10) 0.180(6) Uani 0.649(19) 1 d P a 1
N11 N 0.8667(5) 0.2965(5) -0.0409(5) 0.0520(19) Uani 1 1 d . . .
C11 C 0.5705(10) 0.5118(7) 0.0642(8) 0.079(3) Uani 1 1 d . . .
H11 H 0.5814 0.5680 0.0461 0.095 Uiso 1 1 calc R . .
N12 N 0.7258(5) 0.2697(4) -0.0784(5) 0.0464(17) Uani 1 1 d . . .
C12 C 0.6497(8) 0.4384(6) 0.0435(7) 0.063(3) Uani 1 1 d . . .
H12 H 0.7139 0.4458 0.0100 0.076 Uiso 1 1 calc R . .
C13 C 0.5996(7) 0.0327(6) 0.3467(6) 0.054(2) Uani 1 1 d . . .
H13 H 0.6109 0.0823 0.3079 0.065 Uiso 1 1 calc R . .
C14 C 0.6582(8) -0.0041(8) 0.3986(7) 0.070(3) Uani 1 1 d . . .
H14 H 0.7084 0.0209 0.3945 0.084 Uiso 1 1 calc R . .
C15 C 0.6404(9) -0.0764(8) 0.4547(7) 0.074(3) Uani 1 1 d . . .
H15 H 0.6811 -0.1026 0.4872 0.089 Uiso 1 1 calc R . .
C16 C 0.5642(8) -0.1115(7) 0.4642(6) 0.063(3) Uani 1 1 d . . .
H16 H 0.5506 -0.1597 0.5044 0.075 Uiso 1 1 calc R . .
C17 C 0.5066(7) -0.0732(6) 0.4120(6) 0.052(2) Uani 1 1 d . . .
C18 C 0.4235(7) -0.1055(6) 0.4151(6) 0.053(2) Uani 1 1 d . . .
C19 C 0.3805(9) -0.1660(7) 0.4802(7) 0.073(3) Uani 1 1 d . . .
H19 H 0.4053 -0.1899 0.5238 0.088 Uiso 1 1 calc R . .
C20 C 0.2995(10) -0.1892(9) 0.4777(9) 0.090(4) Uani 1 1 d . . .
H20 H 0.2668 -0.2266 0.5216 0.108 Uiso 1 1 calc R . .
C21 C 0.2674(9) -0.1563(7) 0.4092(8) 0.075(3) Uani 1 1 d . . .
H21 H 0.2161 -0.1743 0.4054 0.090 Uiso 1 1 calc R . .
C22 C 0.3134(7) -0.0967(6) 0.3474(7) 0.058(2) Uani 1 1 d . . .
H22 H 0.2896 -0.0723 0.3033 0.069 Uiso 1 1 calc R . .
C23 C 0.3358(7) 0.0620(6) 0.1515(6) 0.052(2) Uani 1 1 d . . .
H23 H 0.2983 0.1107 0.1793 0.062 Uiso 1 1 calc R . .
C24 C 0.3079(8) 0.0487(7) 0.0913(7) 0.062(3) Uani 1 1 d . . .
H24 H 0.2522 0.0876 0.0789 0.074 Uiso 1 1 calc R . .
C25 C 0.3624(8) -0.0222(7) 0.0496(6) 0.058(2) Uani 1 1 d . . .
H25 H 0.3429 -0.0333 0.0101 0.070 Uiso 1 1 calc R . .
C26 C 0.4481(7) -0.0778(7) 0.0672(6) 0.056(2) Uani 1 1 d . . .
H26 H 0.4879 -0.1249 0.0378 0.068 Uiso 1 1 calc R . .
C27 C 0.4727(7) -0.0619(5) 0.1286(5) 0.045(2) Uani 1 1 d . . .
C28 C 0.5630(7) -0.1147(6) 0.1489(6) 0.049(2) Uani 1 1 d . . .
C29 C 0.6290(9) -0.1850(8) 0.1117(8) 0.080(4) Uani 1 1 d . . .
H29 H 0.6159 -0.2050 0.0732 0.097 Uiso 1 1 calc R . .
C30 C 0.7174(9) -0.2276(8) 0.1314(9) 0.089(4) Uani 1 1 d . . .
H30 H 0.7653 -0.2739 0.1040 0.107 Uiso 1 1 calc R . .
C31 C 0.7309(8) -0.2005(7) 0.1895(8) 0.077(3) Uani 1 1 d . . .
H31 H 0.7873 -0.2296 0.2053 0.092 Uiso 1 1 calc R . .
C32 C 0.6614(7) -0.1291(7) 0.2270(7) 0.063(3) Uani 1 1 d . . .
H32 H 0.6734 -0.1093 0.2663 0.075 Uiso 1 1 calc R . .
C33 C 0.7791(8) 0.2547(8) 0.1887(7) 0.071(3) Uani 1 1 d . . .
H33 H 0.7487 0.3144 0.1784 0.085 Uiso 1 1 calc R . .
C34 C 0.8086(10) 0.2255(9) 0.2553(8) 0.085(4) Uani 1 1 d . . .
H34 H 0.7975 0.2636 0.2913 0.102 Uiso 1 1 calc R . .
C35 C 0.8570(10) 0.1350(10) 0.2688(9) 0.094(4) Uani 1 1 d . . .
H35 H 0.8790 0.1123 0.3140 0.113 Uiso 1 1 calc R . .
C36 C 0.8709(9) 0.0825(8) 0.2152(8) 0.073(3) Uani 1 1 d . . .
H36 H 0.9031 0.0228 0.2229 0.087 Uiso 1 1 calc R . .
C37 C 0.8379(7) 0.1163(7) 0.1500(6) 0.056(2) Uani 1 1 d . . .
C38 C 0.8549(7) 0.0640(6) 0.0866(7) 0.052(2) Uani 1 1 d . . .
C39 C 0.8875(8) -0.0257(7) 0.0925(8) 0.066(3) Uani 1 1 d . . .
H39 H 0.8982 -0.0579 0.1409 0.079 Uiso 1 1 calc R . .
C40 C 0.9050(8) -0.0696(7) 0.0296(8) 0.071(3) Uani 1 1 d . . .
H40 H 0.9267 -0.1308 0.0350 0.085 Uiso 1 1 calc R . .
C41 C 0.8899(7) -0.0216(7) -0.0411(9) 0.075(3) Uani 1 1 d . . .
H41 H 0.9033 -0.0493 -0.0859 0.090 Uiso 1 1 calc R . .
C42 C 0.8529(7) 0.0723(6) -0.0456(7) 0.056(2) Uani 1 1 d . . .
H42 H 0.8421 0.1058 -0.0936 0.068 Uiso 1 1 calc R . .
C43 C 0.9295(8) 0.3176(7) -0.0175(8) 0.073(3) Uani 1 1 d . . .
H43 H 0.9198 0.3087 0.0388 0.087 Uiso 1 1 calc R . .
C44 C 1.0075(9) 0.3517(8) -0.0719(12) 0.092(5) Uani 1 1 d . . .
H44 H 1.0506 0.3635 -0.0519 0.111 Uiso 1 1 calc R . .
C45 C 1.0236(9) 0.3683(8) -0.1514(10) 0.087(4) Uani 1 1 d . . .
H45 H 1.0778 0.3906 -0.1890 0.104 Uiso 1 1 calc R . .
C46 C 0.9588(8) 0.3519(7) -0.1757(8) 0.078(3) Uani 1 1 d . . .
H46 H 0.9669 0.3648 -0.2319 0.094 Uiso 1 1 calc R . .
C47 C 0.8784(7) 0.3159(6) -0.1214(7) 0.063(3) Uani 1 1 d . . .
C48 C 0.7993(8) 0.2999(6) -0.1433(7) 0.059(3) Uani 1 1 d . . .
C49 C 0.7960(10) 0.3217(9) -0.2237(8) 0.087(4) Uani 1 1 d . . .
H49 H 0.8446 0.3466 -0.2669 0.104 Uiso 1 1 calc R . .
C50 C 0.7180(11) 0.3051(8) -0.2371(7) 0.083(4) Uani 1 1 d . . .
H50 H 0.7170 0.3139 -0.2907 0.100 Uiso 1 1 calc R . .
C51 C 0.6433(9) 0.2760(7) -0.1720(8) 0.071(3) Uani 1 1 d . . .
H51 H 0.5890 0.2672 -0.1799 0.085 Uiso 1 1 calc R . .
C52 C 0.6494(8) 0.2599(6) -0.0937(6) 0.059(2) Uani 1 1 d . . .
H52 H 0.5972 0.2410 -0.0492 0.070 Uiso 1 1 calc R . .

loop_
_atom_site_aniso_label
_atom_site_aniso_U_11
_atom_site_aniso_U_22
_atom_site_aniso_U_33
_atom_site_aniso_U_23
_atom_site_aniso_U_13
_atom_site_aniso_U_12
Ru1 0.0342(4) 0.0459(4) 0.0446(4) -0.0056(3) -0.0116(3) -0.0126(3)
ZN1 0.0594(8) 0.0872(9) 0.0611(8) -0.0009(7) -0.0196(7) -0.0153(7)
Cl1 0.0693(19) 0.096(2) 0.0686(19) -0.0128(16) -0.0116(15) -0.0247(17)
O1 0.031(3) 0.043(3) 0.045(3) -0.008(3) -0.004(3) -0.012(2)
N1 0.041(4) 0.042(4) 0.045(4) -0.006(3) -0.012(3) -0.014(3)
C1 0.033(5) 0.070(6) 0.050(6) -0.010(5) -0.003(4) -0.014(5)
Ru2 0.0351(4) 0.0464(4) 0.0515(5) -0.0060(3) -0.0106(3) -0.0131(3)
ZN2 0.0612(9) 0.0715(9) 0.1185(13) -0.0139(9) -0.0270(9) -0.0022(7)
Cl2 0.109(3) 0.151(4) 0.100(3) 0.002(3) -0.023(3) -0.004(3)
O2 0.19(4) 0.17(3) 0.21(4) -0.11(3) -0.02(3) -0.10(3)
N2 0.036(4) 0.043(4) 0.041(4) -0.008(3) -0.012(3) -0.010(3)
C2 0.044(6) 0.091(8) 0.061(7) -0.016(6) 0.002(5) -0.011(6)
ZN3 0.240(8) 0.093(4) 0.150(7) -0.021(4) -0.089(7) -0.023(4)
Cl3 0.071(2) 0.113(3) 0.0682(19) 0.0010(18) -0.0076(15) -0.0302(19)
O3 0.39(5) 0.14(2) 0.38(6) -0.08(3) -0.13(4) -0.12(3)
N3 0.037(4) 0.033(3) 0.045(4) -0.009(3) -0.009(3) -0.006(3)
C3 0.065(8) 0.071(7) 0.078(8) -0.015(7) 0.008(6) -0.004(6)
ZN4 0.204(10) 0.112(9) 0.117(9) -0.031(7) -0.055(9) -0.023(7)
Cl4 0.120(3) 0.092(2) 0.123(3) -0.013(2) -0.065(3) -0.027(2)
O4 0.14(3) 0.11(3) 0.068(19) -0.022(17) -0.034(19) -0.01(2)
N4 0.049(5) 0.046(4) 0.053(5) -0.007(4) -0.017(4) -0.015(3)
C4 0.065(7) 0.055(6) 0.066(7) -0.013(5) -0.002(6) -0.013(5)
Cl5 0.0570(15) 0.0649(15) 0.0786(18) -0.0190(14) -0.0288(14) -0.0081(12)
O5 0.129(14) 0.097(11) 0.067(9) -0.026(8) -0.013(9) 0.029(9)
N5 0.039(4) 0.051(4) 0.054(5) -0.014(4) -0.017(4) -0.006(3)
C5 0.031(4) 0.059(5) 0.047(5) -0.017(4) -0.008(4) -0.003(4)
Cl6 0.123(4) 0.129(3) 0.153(4) -0.066(3) -0.054(3) 0.038(3)
N6 0.046(4) 0.046(4) 0.048(4) -0.002(3) -0.011(4) -0.011(3)
C6 0.044(5) 0.049(5) 0.046(5) -0.011(4) -0.018(4) -0.011(4)
Cl7 0.082(3) 0.122(3) 0.224(6) 0.010(4) -0.026(3) -0.034(3)
N7 0.037(4) 0.045(4) 0.057(5) -0.009(4) -0.016(4) -0.011(3)
C7 0.034(4) 0.043(4) 0.042(5) -0.009(4) -0.007(4) -0.007(4)
Cl8 0.139(4) 0.091(2) 0.198(5) -0.009(3) -0.117(4) -0.025(2)
N8 0.038(4) 0.055(4) 0.048(4) -0.010(4) -0.013(3) -0.017(3)
C8 0.036(5) 0.040(4) 0.043(5) -0.001(4) -0.006(4) -0.007(4)
Cl9 0.122(3) 0.104(3) 0.086(2) -0.005(2) -0.049(2) -0.024(2)
N9 0.052(5) 0.065(5) 0.055(5) -0.003(4) -0.022(4) -0.020(4)
C9 0.054(6) 0.046(5) 0.074(7) 0.003(5) -0.002(5) -0.008(5)
Cl10 0.47(6) 0.120(18) 0.37(5) 0.04(2) -0.31(5) -0.05(2)
N10 0.028(4) 0.051(4) 0.076(6) -0.019(4) -0.010(4) -0.006(3)
C10 0.063(7) 0.051(6) 0.108(10) -0.021(6) -0.017(7) 0.001(5)
Cl11 0.265(16) 0.074(5) 0.199(11) -0.036(6) -0.116(11) 0.016(7)
N11 0.033(4) 0.050(4) 0.065(6) -0.010(4) -0.010(4) -0.008(3)
C11 0.083(9) 0.043(6) 0.099(9) -0.004(6) -0.019(7) -0.021(6)
N12 0.044(4) 0.039(4) 0.049(4) -0.002(3) -0.008(4) -0.014(3)
C12 0.051(6) 0.050(6) 0.077(7) -0.003(5) -0.013(5) -0.013(5)
C13 0.045(5) 0.063(6) 0.060(6) -0.009(5) -0.020(5) -0.018(5)
C14 0.057(7) 0.103(9) 0.063(7) -0.025(7) -0.024(6) -0.024(6)
C15 0.071(8) 0.092(8) 0.058(7) 0.000(6) -0.036(6) -0.010(7)
C16 0.066(7) 0.070(7) 0.051(6) 0.000(5) -0.021(5) -0.019(6)
C17 0.047(5) 0.062(6) 0.047(5) -0.009(5) -0.016(4) -0.013(5)
C18 0.050(5) 0.058(5) 0.049(6) -0.003(5) -0.017(5) -0.015(5)
C19 0.078(8) 0.079(7) 0.064(7) 0.015(6) -0.027(6) -0.039(7)
C20 0.093(10) 0.090(9) 0.089(10) 0.012(8) -0.025(8) -0.052(8)
C21 0.073(8) 0.076(7) 0.082(8) 0.013(6) -0.032(7) -0.037(6)
C22 0.047(6) 0.065(6) 0.063(6) -0.003(5) -0.015(5) -0.027(5)
C23 0.041(5) 0.052(5) 0.064(6) -0.011(5) -0.023(5) -0.006(4)
C24 0.056(6) 0.066(6) 0.071(7) -0.003(6) -0.036(6) -0.015(5)
C25 0.058(6) 0.070(6) 0.061(6) -0.013(5) -0.020(5) -0.031(5)
C26 0.048(6) 0.070(6) 0.056(6) -0.017(5) -0.012(5) -0.022(5)
C27 0.052(5) 0.041(5) 0.042(5) -0.001(4) -0.015(4) -0.017(4)
C28 0.036(5) 0.054(5) 0.057(6) -0.005(4) -0.015(4) -0.014(4)
C29 0.066(7) 0.092(8) 0.092(9) -0.052(7) -0.031(7) 0.003(7)
C30 0.065(8) 0.087(9) 0.104(10) -0.044(8) -0.031(8) 0.021(7)
C31 0.056(7) 0.075(7) 0.102(10) -0.036(7) -0.039(7) 0.011(6)
C32 0.050(6) 0.065(6) 0.072(7) -0.017(6) -0.027(5) 0.000(5)
C33 0.068(7) 0.080(7) 0.072(8) -0.012(6) -0.037(6) -0.010(6)
C34 0.085(9) 0.107(10) 0.078(9) -0.017(8) -0.032(7) -0.038(8)
C35 0.090(10) 0.116(11) 0.078(9) 0.002(9) -0.042(8) -0.025(9)
C36 0.068(7) 0.076(7) 0.075(8) -0.001(6) -0.034(6) -0.014(6)
C37 0.035(5) 0.064(6) 0.060(6) 0.006(5) -0.013(5) -0.014(5)
C38 0.036(5) 0.042(5) 0.071(7) -0.003(5) -0.020(5) -0.005(4)
C39 0.052(6) 0.060(6) 0.081(8) 0.002(6) -0.027(6) -0.013(5)
C40 0.044(6) 0.058(6) 0.104(10) -0.009(7) -0.026(6) -0.005(5)
C41 0.033(5) 0.072(7) 0.116(11) -0.046(7) -0.011(6) -0.003(5)
C42 0.037(5) 0.052(5) 0.074(7) -0.011(5) -0.014(5) -0.010(4)
C43 0.042(6) 0.078(7) 0.103(9) -0.024(7) -0.019(6) -0.020(5)
C44 0.044(7) 0.063(7) 0.161(15) -0.018(9) -0.021(8) -0.019(6)
C45 0.045(7) 0.079(8) 0.112(12) 0.006(8) -0.006(7) -0.027(6)
C46 0.049(6) 0.068(7) 0.084(9) -0.003(6) 0.007(6) -0.016(6)
C47 0.044(6) 0.048(5) 0.070(7) -0.006(5) -0.002(5) -0.004(4)
C48 0.050(6) 0.044(5) 0.064(7) -0.011(5) -0.003(5) -0.009(4)
C49 0.074(8) 0.112(10) 0.058(8) 0.010(7) -0.015(6) -0.030(8)
C50 0.099(10) 0.089(9) 0.044(7) -0.007(6) -0.019(7) -0.010(8)
C51 0.083(8) 0.060(6) 0.075(8) -0.001(6) -0.040(7) -0.016(6)
C52 0.065(7) 0.055(6) 0.054(6) -0.008(5) -0.016(5) -0.016(5)

loop_
_atom_type_symbol
_atom_type_description
_atom_type_scat_dispersion_real
_atom_type_scat_dispersion_imag
_atom_type_scat_source
C C 0.0033 0.0016 'international tables vol c tables 4.2.6.8 and 6.1.1.4'
H H 0.0000 0.0000 'international tables vol c tables 4.2.6.8 and 6.1.1.4'
N N 0.0061 0.0033 'international tables vol c tables 4.2.6.8 and 6.1.1.4'
O O 0.0106 0.0060 'international tables vol c tables 4.2.6.8 and 6.1.1.4'
Cl Cl 0.1484 0.1585 'international tables vol c tables 4.2.6.8 and 6.1.1.4'
Zn Zn 0.2839 1.4301 'international tables vol c tables 4.2.6.8 and 6.1.1.4'
Ru Ru -1.2594 0.8363 'international tables vol c tables 4.2.6.8 and 6.1.1.4'

loop_
_geom_angle_atom_site_label_1
_geom_angle_atom_site_label_2
_geom_angle_atom_site_label_3
_geom_angle
_geom_angle_site_symmetry_1
_geom_angle_site_symmetry_3
_geom_angle_publ_flag
N2 Ru1 N6 170.0(3) . . ?
N2 Ru1 N7 92.3(3) . . ?
N6 Ru1 N7 93.8(3) . . ?
N2 Ru1 N5 96.6(3) . . ?
N6 Ru1 N5 78.7(3) . . ?
N7 Ru1 N5 167.1(3) . . ?
N2 Ru1 N8 100.0(3) . . ?
N6 Ru1 N8 88.8(3) . . ?
N7 Ru1 N8 79.6(3) . . ?
N5 Ru1 N8 89.7(3) . . ?
N2 Ru1 N1 75.3(3) . . ?
N6 Ru1 N1 96.1(3) . . ?
N7 Ru1 N1 97.8(3) . . ?
N5 Ru1 N1 93.4(3) . . ?
N8 Ru1 N1 174.7(3) . . ?
Cl2 ZN1 Cl3 110.03(16) . . ?
Cl2 ZN1 Cl1 107.99(16) . . ?
Cl3 ZN1 Cl1 109.55(14) . . ?
Cl2 ZN1 Cl4 107.47(18) . . ?
Cl3 ZN1 Cl4 110.79(15) . . ?
Cl1 ZN1 Cl4 110.96(14) . . ?
N3 O1 N2 106.1(5) . . ?
C1 N1 C5 118.1(8) . . ?
C1 N1 Ru1 125.3(6) . . ?
C5 N1 Ru1 116.3(6) . . ?
N1 C1 C2 123.0(10) . . ?
N3 Ru2 N12 99.6(3) . . ?
N3 Ru2 N11 174.1(3) . . ?
N12 Ru2 N11 78.8(3) . . ?
N3 Ru2 N10 91.7(3) . . ?
N12 Ru2 N10 95.5(3) . . ?
N11 Ru2 N10 94.0(3) . . ?
N3 Ru2 N4 75.4(3) . . ?
N12 Ru2 N4 89.8(3) . . ?
N11 Ru2 N4 98.9(3) . . ?
N10 Ru2 N4 166.8(3) . . ?
N3 Ru2 N9 86.8(3) . . ?
N12 Ru2 N9 171.9(3) . . ?
N11 Ru2 N9 95.4(3) . . ?
N10 Ru2 N9 79.2(3) . . ?
N4 Ru2 N9 96.7(3) . . ?
Cl8 ZN2 Cl6 107.43(18) . . ?
Cl8 ZN2 Cl5 110.53(17) . . ?
Cl6 ZN2 Cl5 106.02(15) . . ?
Cl8 ZN2 Cl7 103.8(2) . . ?
Cl6 ZN2 Cl7 119.0(2) . . ?
Cl5 ZN2 Cl7 109.89(15) . . ?
C6 N2 O1 108.8(7) . . ?
C6 N2 Ru1 122.7(6) . . ?
O1 N2 Ru1 128.5(5) . . ?
C1 C2 C3 119.3(10) . . ?
O3 ZN3 Cl9 111.3(13) . . ?
O3 ZN3 O5 94.9(15) . . ?
Cl9 ZN3 O5 110.4(6) . . ?
O3 ZN3 Cl11 120.7(10) . . ?
Cl9 ZN3 Cl11 111.4(5) . . ?
O5 ZN3 Cl11 106.4(7) . . ?
C7 N3 O1 109.8(6) . . ?
C7 N3 Ru2 122.1(5) . . ?
O1 N3 Ru2 127.1(5) . . ?
C4 C3 C2 118.7(11) . . ?
Cl10 ZN4 O4 110.9(17) . . ?
Cl10 ZN4 O2 78.2(19) . . ?
O4 ZN4 O2 105.5(17) . . ?
Cl10 ZN4 Cl9 133.0(16) . . ?
O4 ZN4 Cl9 110.6(14) . . ?
O2 ZN4 Cl9 110.5(11) . . ?
C8 N4 C12 117.9(8) . . ?
C8 N4 Ru2 117.4(6) . . ?
C12 N4 Ru2 124.4(7) . . ?
C3 C4 C5 118.0(10) . . ?
C17 N5 C13 120.3(8) . . ?
C17 N5 Ru1 114.3(6) . . ?
C13 N5 Ru1 123.7(7) . . ?
N1 C5 C4 122.8(8) . . ?
N1 C5 C6 113.0(8) . . ?
C4 C5 C6 124.2(9) . . ?
C18 N6 C22 118.3(8) . . ?
C18 N6 Ru1 115.4(6) . . ?
C22 N6 Ru1 126.2(6) . . ?
N2 C6 C7 107.7(8) . . ?
N2 C6 C5 112.3(8) . . ?
C7 C6 C5 139.9(8) . . ?
C23 N7 C27 118.7(8) . . ?
C23 N7 Ru1 127.0(6) . . ?
C27 N7 Ru1 114.3(5) . . ?
N3 C7 C6 107.5(7) . . ?
N3 C7 C8 113.0(7) . . ?
C6 C7 C8 139.4(8) . . ?
C32 N8 C28 119.3(8) . . ?
C32 N8 Ru1 126.3(7) . . ?
C28 N8 Ru1 114.4(6) . . ?
C9 C8 N4 123.5(8) . . ?
C9 C8 C7 125.2(8) . . ?
N4 C8 C7 111.2(7) . . ?
ZN3 Cl9 ZN4 19.8(4) . . ?
C33 N9 C37 120.2(9) . . ?
C33 N9 Ru2 126.5(7) . . ?
C37 N9 Ru2 113.3(7) . . ?
C8 C9 C10 119.1(10) . . ?
C42 N10 C38 120.1(8) . . ?
C42 N10 Ru2 125.1(7) . . ?
C38 N10 Ru2 113.6(6) . . ?
C9 C10 C11 118.4(10) . . ?
C43 N11 C47 116.9(10) . . ?
C43 N11 Ru2 127.8(8) . . ?
C47 N11 Ru2 115.3(7) . . ?
C12 C11 C10 119.2(10) . . ?
C52 N12 C48 117.5(9) . . ?
C52 N12 Ru2 127.0(7) . . ?
C48 N12 Ru2 115.5(7) . . ?
C11 C12 N4 121.7(10) . . ?
N5 C13 C14 119.7(9) . . ?
C15 C14 C13 119.0(10) . . ?
C14 C15 C16 121.4(10) . . ?
C15 C16 C17 118.3(10) . . ?
N5 C17 C16 121.1(9) . . ?
N5 C17 C18 115.2(8) . . ?
C16 C17 C18 123.7(9) . . ?
N6 C18 C19 122.5(9) . . ?
N6 C18 C17 114.3(8) . . ?
C19 C18 C17 123.2(9) . . ?
C20 C19 C18 117.9(10) . . ?
C19 C20 C21 120.0(11) . . ?
C22 C21 C20 118.6(11) . . ?
N6 C22 C21 122.5(10) . . ?
N7 C23 C24 122.3(9) . . ?
C25 C24 C23 119.6(9) . . ?
C24 C25 C26 119.1(9) . . ?
C27 C26 C25 119.2(9) . . ?
N7 C27 C26 121.1(8) . . ?
N7 C27 C28 116.0(8) . . ?
C26 C27 C28 122.8(9) . . ?
C29 C28 N8 120.4(8) . . ?
C29 C28 C27 124.1(9) . . ?
N8 C28 C27 115.5(8) . . ?
C28 C29 C30 119.8(10) . . ?
C31 C30 C29 118.6(11) . . ?
C30 C31 C32 120.2(10) . . ?
N8 C32 C31 121.6(10) . . ?
N9 C33 C34 122.8(11) . . ?
C33 C34 C35 117.9(12) . . ?
C36 C35 C34 118.9(12) . . ?
C35 C36 C37 119.9(12) . . ?
C36 C37 N9 120.3(10) . . ?
C36 C37 C38 123.0(10) . . ?
N9 C37 C38 116.7(8) . . ?
C39 C38 N10 119.5(10) . . ?
C39 C38 C37 125.5(10) . . ?
N10 C38 C37 114.9(8) . . ?
C38 C39 C40 122.2(11) . . ?
C41 C40 C39 118.3(11) . . ?
C40 C41 C42 118.9(11) . . ?
N10 C42 C41 120.8(10) . . ?
N11 C43 C44 123.0(13) . . ?
C45 C44 C43 121.7(14) . . ?
C44 C45 C46 116.3(13) . . ?
C45 C46 C47 123.3(13) . . ?
N11 C47 C46 118.7(11) . . ?
N11 C47 C48 114.8(9) . . ?
C46 C47 C48 126.4(11) . . ?
N12 C48 C49 122.1(10) . . ?
N12 C48 C47 115.0(9) . . ?
C49 C48 C47 122.6(10) . . ?
C50 C49 C48 117.8(11) . . ?
C51 C50 C49 120.0(11) . . ?
C50 C51 C52 118.6(11) . . ?
N12 C52 C51 123.7(10) . . ?

loop_
_geom_bond_atom_site_label_1
_geom_bond_atom_site_label_2
_geom_bond_distance
_geom_bond_site_symmetry_2
_geom_bond_publ_flag
Ru1 N2 1.972(7) . ?
Ru1 N6 2.046(7) . ?
Ru1 N7 2.061(7) . ?
Ru1 N5 2.067(7) . ?
Ru1 N8 2.071(7) . ?
Ru1 N1 2.105(7) . ?
ZN1 Cl2 2.232(5) . ?
ZN1 Cl3 2.253(3) . ?
ZN1 Cl1 2.259(3) . ?
ZN1 Cl4 2.263(4) . ?
O1 N3 1.383(8) . ?
O1 N2 1.398(8) . ?
N1 C1 1.318(11) . ?
N1 C5 1.347(11) . ?
C1 C2 1.367(14) . ?
Ru2 N3 1.979(7) . ?
Ru2 N12 2.047(7) . ?
Ru2 N11 2.077(8) . ?
Ru2 N10 2.081(7) . ?
Ru2 N4 2.081(7) . ?
Ru2 N9 2.092(8) . ?
ZN2 Cl8 2.251(5) . ?
ZN2 Cl6 2.268(5) . ?
ZN2 Cl5 2.269(3) . ?
ZN2 Cl7 2.279(5) . ?
O2 ZN4 2.20(4) . ?
N2 C6 1.322(10) . ?
C2 C3 1.384(16) . ?
ZN3 O3 2.10(4) . ?
ZN3 Cl9 2.171(10) . ?
ZN3 O5 2.229(19) . ?
ZN3 Cl11 2.351(18) . ?
N3 C7 1.312(10) . ?
C3 C4 1.383(15) . ?
ZN4 Cl10 1.80(4) . ?
ZN4 O4 2.16(3) . ?
ZN4 Cl9 2.228(17) . ?
N4 C8 1.364(11) . ?
N4 C12 1.381(11) . ?
C4 C5 1.384(13) . ?
N5 C17 1.338(11) . ?
N5 C13 1.359(11) . ?
C5 C6 1.463(12) . ?
N6 C18 1.359(11) . ?
N6 C22 1.360(11) . ?
C6 C7 1.425(12) . ?
N7 C23 1.346(10) . ?
N7 C27 1.361(11) . ?
C7 C8 1.467(11) . ?
N8 C32 1.319(11) . ?
N8 C28 1.356(11) . ?
C8 C9 1.352(12) . ?
N9 C33 1.292(13) . ?
N9 C37 1.357(12) . ?
C9 C10 1.410(14) . ?
N10 C42 1.316(12) . ?
N10 C38 1.364(12) . ?
C10 C11 1.417(16) . ?
N11 C43 1.322(12) . ?
N11 C47 1.332(13) . ?
C11 C12 1.377(14) . ?
N12 C52 1.332(12) . ?
N12 C48 1.350(11) . ?
C13 C14 1.407(13) . ?
C14 C15 1.356(15) . ?
C15 C16 1.361(14) . ?
C16 C17 1.403(13) . ?
C17 C18 1.467(12) . ?
C18 C19 1.398(13) . ?
C19 C20 1.391(15) . ?
C20 C21 1.397(16) . ?
C21 C22 1.380(13) . ?
C23 C24 1.372(13) . ?
C24 C25 1.365(14) . ?
C25 C26 1.398(13) . ?
C26 C27 1.379(12) . ?
C27 C28 1.464(12) . ?
C28 C29 1.352(13) . ?
C29 C30 1.405(15) . ?
C30 C31 1.320(16) . ?
C31 C32 1.382(14) . ?
C33 C34 1.343(15) . ?
C34 C35 1.412(18) . ?
C35 C36 1.344(17) . ?
C36 C37 1.354(14) . ?
C37 C38 1.470(14) . ?
C38 C39 1.363(13) . ?
C39 C40 1.364(15) . ?
C40 C41 1.358(16) . ?
C41 C42 1.432(14) . ?
C43 C44 1.356(16) . ?
C44 C45 1.304(19) . ?
C45 C46 1.319(17) . ?
C46 C47 1.396(14) . ?
C47 C48 1.486(14) . ?
C48 C49 1.397(15) . ?
C49 C50 1.387(17) . ?
C50 C51 1.355(16) . ?
C51 C52 1.379(14) . ?
